data_4343541
loop_
_publ_author_name
'Vologzhanina, Anna V.'
'Belov, Alexander S.'
'Novikov, Valentin V.'
'Dolganov, Alexander V.'
'Romanenko, Galina V.'
'Ovcharenko, Victor I.'
'Korlyukov, Alexander A.'
'Buzin, Mikhail I.'
'Voloshin, Yan Z.'

_publ_section_title
;
 Synthesis and Temperature-Induced Structural Phase and Spin Transitions
 in Hexadecylboron-Capped Cobalt(II) Hexachloroclathrochelate and Its
 Diamagnetic Iron(II)-Encapsulating Analogue.
;
_journal_issue 12
_journal_name_full 'Inorganic chemistry'
_journal_page_first 5827
_journal_page_last 5838
_journal_paper_doi 10.1021/acs.inorgchem.5b00546
_journal_volume 54
_journal_year 2015
_chemical_formula_moiety 'C38 H66 B2 Cl6 Fe N6 O6'
_chemical_formula_sum 'C38 H66 B2 Cl6 Fe N6 O6'
_chemical_formula_weight 993.14
_chemical_name_systematic
;
 ? 
;
_space_group_IT_number 15
_symmetry_cell_setting monoclinic
_symmetry_space_group_name_Hall '-C 2yc'
_symmetry_space_group_name_H-M 'C 1 2/c 1'
_atom_sites_solution_hydrogens geom
_atom_sites_solution_primary direct
_atom_sites_solution_secondary difmap
_audit_creation_method SHELXL-97
_cell_angle_alpha 90.00
_cell_angle_beta 102.387(4)
_cell_angle_gamma 90.00
_cell_formula_units_Z 4
_cell_length_a 44.763(8)
_cell_length_b 7.9062(14)
_cell_length_c 13.905(3)
_cell_measurement_reflns_used 3328
_cell_measurement_temperature 183(2)
_cell_measurement_theta_max 26.66
_cell_measurement_theta_min 2.80
_cell_volume 4806.5(16)
_computing_cell_refinement 'APEX2 (Bruker, 2005)'
_computing_data_collection 'APEX2 (Bruker, 2005)'
_computing_data_reduction 'APEX2 (Bruker, 2005)'
_computing_molecular_graphics 'SHELXTL ver. 5.1 (Sheldrick, 2008)'
_computing_publication_material 'SHELXTL ver. 5.1 (Sheldrick, 2008)'
_computing_structure_refinement 'SHELXTL ver. 5.1 (Sheldrick, 2008)'
_computing_structure_solution 'SHELXTL ver. 5.1 (Sheldrick, 2008)'
_diffrn_ambient_temperature 183(2)
_diffrn_measured_fraction_theta_full 0.998
_diffrn_measured_fraction_theta_max 0.998
_diffrn_measurement_device_type 'Bruker APEX-II CCD'
_diffrn_measurement_method '\f and \w scans'
_diffrn_radiation_monochromator graphite
_diffrn_radiation_source 'fine-focus sealed tube'
_diffrn_radiation_type MoK\a
_diffrn_radiation_wavelength 0.71073
_diffrn_reflns_av_R_equivalents 0.1077
_diffrn_reflns_av_sigmaI/netI 0.1058
_diffrn_reflns_limit_h_max 54
_diffrn_reflns_limit_h_min -54
_diffrn_reflns_limit_k_max 9
_diffrn_reflns_limit_k_min -9
_diffrn_reflns_limit_l_max 16
_diffrn_reflns_limit_l_min -17
_diffrn_reflns_number 18489
_diffrn_reflns_theta_full 26.00
_diffrn_reflns_theta_max 26.00
_diffrn_reflns_theta_min 2.97
_diffrn_standards_number 0
_exptl_absorpt_coefficient_mu 0.696
_exptl_absorpt_correction_T_max 0.3765
_exptl_absorpt_correction_T_min 0.2239
_exptl_absorpt_correction_type multi-scan
_exptl_absorpt_process_details 'SADABS (Sheldrick, 1998)'
_exptl_crystal_colour red
_exptl_crystal_density_diffrn 1.372
_exptl_crystal_density_method 'not measured'
_exptl_crystal_description plate
_exptl_crystal_F_000 2088
_exptl_crystal_size_max 0.28
_exptl_crystal_size_mid 0.06
_exptl_crystal_size_min 0.02
_refine_diff_density_max 0.317
_refine_diff_density_min -0.369
_refine_diff_density_rms 0.066
_refine_ls_extinction_method none
_refine_ls_goodness_of_fit_ref 0.873
_refine_ls_hydrogen_treatment constr
_refine_ls_matrix_type full
_refine_ls_number_parameters 268
_refine_ls_number_reflns 4715
_refine_ls_number_restraints 0
_refine_ls_restrained_S_all 0.873
_refine_ls_R_factor_all 0.0880
_refine_ls_R_factor_gt 0.0421
_refine_ls_shift/su_max 0.000
_refine_ls_shift/su_mean 0.000
_refine_ls_structure_factor_coef Fsqd
_refine_ls_weighting_details 'calc w=1/[\s^2^(Fo^2^)+(0.0010P)^2^+0.0000P] where P=(Fo^2^+2Fc^2^)/3'
_refine_ls_weighting_scheme calc
_refine_ls_wR_factor_gt 0.0662
_refine_ls_wR_factor_ref 0.0746
_reflns_number_gt 2623
_reflns_number_total 4715
_reflns_threshold_expression I>2\s(I)
_cod_data_source_file ic5b00546_si_002.cif
_cod_data_source_block al14_183
_cod_depositor_comments
;
The following automatic conversions were performed:

'_symmetry_cell_setting' value 'Monoclinic' changed to 'monoclinic'
according to
/usr/data/users/saulius/crontab/automatic-downloads/current/ACS/lib/dictionaries/cif_core.dic
dictionary named 'cif_core.dic' version 2.4.2 from 2011-04-26.

Automatic conversion script
Id: cif_fix_values 3271 2015-04-21 07:52:19Z andrius 
;
_cod_original_cell_volume 4806.6(15)
_cod_original_sg_symbol_H-M 'C 2/c'
_cod_database_code 4343541

loop_
_symmetry_equiv_pos_as_xyz
'x, y, z'
'-x, y, -z+1/2'
'x+1/2, y+1/2, z'
'-x+1/2, y+1/2, -z+1/2'
'-x, -y, -z'
'x, -y, z-1/2'
'-x+1/2, -y+1/2, -z'
'x+1/2, -y+1/2, z-1/2'

loop_
_atom_site_label
_atom_site_type_symbol
_atom_site_fract_x
_atom_site_fract_y
_atom_site_fract_z
_atom_site_U_iso_or_equiv
_atom_site_adp_type
_atom_site_occupancy
_atom_site_symmetry_multiplicity
_atom_site_calc_flag
_atom_site_refinement_flags
Fe1 Fe 0.0000 0.49082(7) 0.2500 0.02770(16) Uani 1 2 d S
Cl1 Cl 0.037835(17) 1.00436(9) 0.26159(6) 0.0426(2) Uani 1 1 d .
Cl2 Cl 0.028933(17) 0.22252(10) 0.00771(5) 0.0420(2) Uani 1 1 d .
Cl3 Cl -0.046320(17) 0.24554(11) -0.02611(5) 0.0456(2) Uani 1 1 d .
B1 B 0.07015(8) 0.4889(4) 0.2763(2) 0.0305(8) Uani 1 1 d .
O1 O 0.05737(4) 0.6628(2) 0.24812(13) 0.0350(5) Uani 1 1 d .
O2 O 0.05526(4) 0.3660(2) 0.19684(13) 0.0367(5) Uani 1 1 d .
O3 O -0.06151(4) 0.4405(2) 0.12937(13) 0.0397(5) Uani 1 1 d .
N1 N 0.02659(5) 0.6767(3) 0.24215(16) 0.0306(6) Uani 1 1 d .
N2 N 0.02415(5) 0.3718(3) 0.17425(16) 0.0306(6) Uani 1 1 d .
N3 N -0.03072(5) 0.4236(3) 0.13762(15) 0.0321(6) Uani 1 1 d .
C1 C 0.01576(6) 0.8273(4) 0.2491(2) 0.0305(7) Uani 1 1 d .
C2 C 0.01022(7) 0.3124(3) 0.08893(19) 0.0291(7) Uani 1 1 d .
C3 C -0.02193(7) 0.3345(4) 0.07032(18) 0.0291(7) Uani 1 1 d .
C4 C 0.10523(6) 0.4864(4) 0.28357(19) 0.0349(7) Uani 1 1 d .
H4A H 0.1151 0.5660 0.3358 0.042 Uiso 1 1 calc R
H4B H 0.1131 0.3717 0.3031 0.042 Uiso 1 1 calc R
C5 C 0.11426(6) 0.5350(4) 0.18676(19) 0.0378(8) Uani 1 1 d .
H5A H 0.1020 0.4664 0.1330 0.045 Uiso 1 1 calc R
H5B H 0.1088 0.6551 0.1724 0.045 Uiso 1 1 calc R
C6 C 0.14779(6) 0.5115(4) 0.18578(19) 0.0379(8) Uani 1 1 d .
H6A H 0.1540 0.3947 0.2068 0.045 Uiso 1 1 calc R
H6B H 0.1601 0.5901 0.2339 0.045 Uiso 1 1 calc R
C7 C 0.15468(7) 0.5430(4) 0.08487(19) 0.0420(8) Uani 1 1 d .
H7A H 0.1417 0.4668 0.0368 0.050 Uiso 1 1 calc R
H7B H 0.1488 0.6607 0.0650 0.050 Uiso 1 1 calc R
C8 C 0.18767(6) 0.5166(4) 0.07914(19) 0.0411(8) Uani 1 1 d .
H8A H 0.1939 0.4006 0.1018 0.049 Uiso 1 1 calc R
H8B H 0.2006 0.5967 0.1247 0.049 Uiso 1 1 calc R
C9 C 0.19378(7) 0.5411(4) -0.02369(19) 0.0455(9) Uani 1 1 d .
H9A H 0.1874 0.6567 -0.0466 0.055 Uiso 1 1 calc R
H9B H 0.1810 0.4603 -0.0691 0.055 Uiso 1 1 calc R
C10 C 0.22682(7) 0.5162(4) -0.02944(19) 0.0435(8) Uani 1 1 d .
H10A H 0.2333 0.4012 -0.0055 0.052 Uiso 1 1 calc R
H10B H 0.2396 0.5982 0.0153 0.052 Uiso 1 1 calc R
C11 C 0.23303(7) 0.5378(4) -0.13236(19) 0.0463(9) Uani 1 1 d .
H11A H 0.2206 0.4543 -0.1768 0.056 Uiso 1 1 calc R
H11B H 0.2262 0.6520 -0.1569 0.056 Uiso 1 1 calc R
C12 C 0.26623(7) 0.5163(4) -0.1374(2) 0.0433(8) Uani 1 1 d .
H12A H 0.2786 0.5996 -0.0927 0.052 Uiso 1 1 calc R
H12B H 0.2730 0.4020 -0.1131 0.052 Uiso 1 1 calc R
C13 C 0.27248(7) 0.5385(4) -0.2400(2) 0.0449(9) Uani 1 1 d .
H13A H 0.2653 0.6520 -0.2648 0.054 Uiso 1 1 calc R
H13B H 0.2603 0.4539 -0.2844 0.054 Uiso 1 1 calc R
C14 C 0.30550(7) 0.5201(4) -0.2452(2) 0.0434(8) Uani 1 1 d .
H14A H 0.3127 0.4066 -0.2204 0.052 Uiso 1 1 calc R
H14B H 0.3176 0.6048 -0.2008 0.052 Uiso 1 1 calc R
C15 C 0.31179(7) 0.5423(4) -0.3479(2) 0.0463(9) Uani 1 1 d .
H15A H 0.3041 0.6547 -0.3732 0.056 Uiso 1 1 calc R
H15B H 0.3000 0.4560 -0.3918 0.056 Uiso 1 1 calc R
C16 C 0.34517(7) 0.5279(4) -0.3538(2) 0.0476(9) Uani 1 1 d .
H16A H 0.3529 0.4160 -0.3278 0.057 Uiso 1 1 calc R
H16B H 0.3570 0.6153 -0.3107 0.057 Uiso 1 1 calc R
C17 C 0.35098(7) 0.5478(4) -0.4560(2) 0.0495(9) Uani 1 1 d .
H17A H 0.3393 0.4594 -0.4986 0.059 Uiso 1 1 calc R
H17B H 0.3428 0.6588 -0.4822 0.059 Uiso 1 1 calc R
C18 C 0.38403(7) 0.5368(4) -0.4643(2) 0.0538(10) Uani 1 1 d .
H18A H 0.3925 0.4267 -0.4374 0.065 Uiso 1 1 calc R
H18B H 0.3958 0.6271 -0.4235 0.065 Uiso 1 1 calc R
C19 C 0.38848(8) 0.5541(4) -0.5696(2) 0.0598(10) Uani 1 1 d .
H19A H 0.4104 0.5506 -0.5696 0.090 Uiso 1 1 calc R
H19B H 0.3799 0.6621 -0.5973 0.090 Uiso 1 1 calc R
H19C H 0.3780 0.4609 -0.6097 0.090 Uiso 1 1 calc R

loop_
_atom_site_aniso_label
_atom_site_aniso_U_11
_atom_site_aniso_U_22
_atom_site_aniso_U_33
_atom_site_aniso_U_23
_atom_site_aniso_U_13
_atom_site_aniso_U_12
Fe1 0.0316(4) 0.0317(4) 0.0203(3) 0.000 0.0066(2) 0.000
Cl1 0.0455(5) 0.0329(4) 0.0474(4) 0.0008(5) 0.0053(4) -0.0060(4)
Cl2 0.0488(5) 0.0523(5) 0.0276(4) -0.0066(5) 0.0138(3) 0.0091(4)
Cl3 0.0464(5) 0.0614(6) 0.0259(4) -0.0123(5) 0.0010(3) 0.0012(4)
B1 0.040(2) 0.031(2) 0.0217(17) 0.002(2) 0.0101(15) -0.0029(18)
O1 0.0316(12) 0.0357(12) 0.0388(12) 0.0008(11) 0.0101(9) -0.0013(9)
O2 0.0318(13) 0.0447(13) 0.0339(11) -0.0083(12) 0.0078(9) -0.0003(10)
O3 0.0300(12) 0.0588(14) 0.0297(11) -0.0103(12) 0.0049(9) 0.0013(11)
N1 0.0300(15) 0.0330(15) 0.0289(14) -0.0002(14) 0.0065(11) -0.0015(12)
N2 0.0326(16) 0.0345(16) 0.0252(13) -0.0011(13) 0.0070(11) 0.0014(12)
N3 0.0338(15) 0.0388(16) 0.0239(12) -0.0008(13) 0.0064(11) 0.0029(12)
C1 0.0369(18) 0.0300(17) 0.0243(16) -0.0029(16) 0.0060(15) -0.0043(14)
C2 0.0389(19) 0.0300(18) 0.0192(15) 0.0035(15) 0.0082(13) 0.0020(14)
C3 0.041(2) 0.0298(18) 0.0151(14) 0.0005(15) 0.0026(13) -0.0003(14)
C4 0.0334(18) 0.0426(19) 0.0294(15) 0.0046(18) 0.0083(13) 0.0026(15)
C5 0.0358(19) 0.048(2) 0.0308(16) 0.0023(17) 0.0095(14) 0.0000(16)
C6 0.0354(18) 0.049(2) 0.0307(15) 0.0010(18) 0.0096(13) 0.0014(16)
C7 0.039(2) 0.057(2) 0.0312(16) -0.0008(18) 0.0109(14) -0.0005(17)
C8 0.0369(19) 0.057(2) 0.0316(16) -0.0027(19) 0.0115(14) 0.0005(17)
C9 0.043(2) 0.061(2) 0.0351(17) 0.0013(19) 0.0139(15) 0.0017(17)
C10 0.041(2) 0.060(2) 0.0317(16) -0.0034(19) 0.0119(15) -0.0015(18)
C11 0.047(2) 0.063(2) 0.0300(16) -0.0014(19) 0.0120(15) 0.0032(18)
C12 0.045(2) 0.055(2) 0.0332(16) -0.0024(19) 0.0137(14) -0.0027(17)
C13 0.042(2) 0.060(2) 0.0352(17) 0.0016(19) 0.0138(15) 0.0041(18)
C14 0.041(2) 0.057(2) 0.0356(16) 0.000(2) 0.0144(14) -0.0018(17)
C15 0.045(2) 0.061(2) 0.0353(17) -0.0019(19) 0.0134(15) 0.0029(18)
C16 0.047(2) 0.064(2) 0.0348(17) -0.005(2) 0.0147(15) 0.0007(18)
C17 0.048(2) 0.060(2) 0.0428(19) 0.002(2) 0.0169(16) 0.0020(18)
C18 0.048(2) 0.070(3) 0.0466(19) -0.002(2) 0.0154(17) 0.0014(19)
C19 0.050(2) 0.076(3) 0.058(2) 0.005(2) 0.0214(18) 0.000(2)

loop_
_atom_type_symbol
_atom_type_description
_atom_type_scat_dispersion_real
_atom_type_scat_dispersion_imag
_atom_type_scat_source
C C 0.0033 0.0016 'International Tables Vol C Tables 4.2.6.8 and 6.1.1.4'
H H 0.0000 0.0000 'International Tables Vol C Tables 4.2.6.8 and 6.1.1.4'
B B 0.0013 0.0007 'International Tables Vol C Tables 4.2.6.8 and 6.1.1.4'
N N 0.0061 0.0033 'International Tables Vol C Tables 4.2.6.8 and 6.1.1.4'
O O 0.0106 0.0060 'International Tables Vol C Tables 4.2.6.8 and 6.1.1.4'
Cl Cl 0.1484 0.1585 'International Tables Vol C Tables 4.2.6.8 and 6.1.1.4'
Fe Fe 0.3463 0.8444 'International Tables Vol C Tables 4.2.6.8 and 6.1.1.4'

loop_
_geom_angle_atom_site_label_1
_geom_angle_atom_site_label_2
_geom_angle_atom_site_label_3
_geom_angle
_geom_angle_site_symmetry_1
_geom_angle_site_symmetry_3
N2 Fe1 N2 120.98(14) . 2
N2 Fe1 N1 85.09(10) . .
N2 Fe1 N1 147.56(10) 2 .
N2 Fe1 N1 147.56(10) . 2
N2 Fe1 N1 85.09(10) 2 2
N1 Fe1 N1 79.30(14) . 2
N2 Fe1 N3 78.82(10) . .
N2 Fe1 N3 85.49(9) 2 .
N1 Fe1 N3 120.83(10) . .
N1 Fe1 N3 85.04(10) 2 .
N2 Fe1 N3 85.49(9) . 2
N2 Fe1 N3 78.82(10) 2 2
N1 Fe1 N3 85.04(10) . 2
N1 Fe1 N3 120.83(10) 2 2
N3 Fe1 N3 147.88(14) . 2
O3 B1 O1 107.8(2) 2 .
O3 B1 O2 108.6(2) 2 .
O1 B1 O2 108.2(2) . .
O3 B1 C4 112.8(2) 2 .
O1 B1 C4 110.5(2) . .
O2 B1 C4 108.7(2) . .
N1 O1 B1 114.2(2) . .
N2 O2 B1 114.6(2) . .
N3 O3 B1 113.5(2) . 2
C1 N1 O1 117.2(2) . .
C1 N1 Fe1 117.06(19) . .
O1 N1 Fe1 124.55(17) . .
C2 N2 O2 117.6(2) . .
C2 N2 Fe1 117.54(19) . .
O2 N2 Fe1 124.12(17) . .
C3 N3 O3 116.7(2) . .
C3 N3 Fe1 117.5(2) . .
O3 N3 Fe1 125.07(16) . .
N1 C1 C1 113.02(16) . 2
N1 C1 Cl1 123.0(2) . .
C1 C1 Cl1 123.88(10) 2 .
N2 C2 C3 113.0(2) . .
N2 C2 Cl2 123.2(2) . .
C3 C2 Cl2 123.8(2) . .
N3 C3 C2 112.8(2) . .
N3 C3 Cl3 123.6(2) . .
C2 C3 Cl3 123.5(2) . .
C5 C4 B1 113.1(2) . .
C5 C4 H4A 109.0 . .
B1 C4 H4A 109.0 . .
C5 C4 H4B 109.0 . .
B1 C4 H4B 109.0 . .
H4A C4 H4B 107.8 . .
C6 C5 C4 115.1(2) . .
C6 C5 H5A 108.5 . .
C4 C5 H5A 108.5 . .
C6 C5 H5B 108.5 . .
C4 C5 H5B 108.5 . .
H5A C5 H5B 107.5 . .
C5 C6 C7 112.7(2) . .
C5 C6 H6A 109.1 . .
C7 C6 H6A 109.1 . .
C5 C6 H6B 109.1 . .
C7 C6 H6B 109.1 . .
H6A C6 H6B 107.8 . .
C8 C7 C6 114.9(2) . .
C8 C7 H7A 108.6 . .
C6 C7 H7A 108.6 . .
C8 C7 H7B 108.6 . .
C6 C7 H7B 108.6 . .
H7A C7 H7B 107.5 . .
C7 C8 C9 114.0(2) . .
C7 C8 H8A 108.8 . .
C9 C8 H8A 108.8 . .
C7 C8 H8B 108.8 . .
C9 C8 H8B 108.8 . .
H8A C8 H8B 107.7 . .
C8 C9 C10 114.1(2) . .
C8 C9 H9A 108.7 . .
C10 C9 H9A 108.7 . .
C8 C9 H9B 108.7 . .
C10 C9 H9B 108.7 . .
H9A C9 H9B 107.6 . .
C9 C10 C11 114.4(2) . .
C9 C10 H10A 108.7 . .
C11 C10 H10A 108.7 . .
C9 C10 H10B 108.7 . .
C11 C10 H10B 108.7 . .
H10A C10 H10B 107.6 . .
C12 C11 C10 114.2(2) . .
C12 C11 H11A 108.7 . .
C10 C11 H11A 108.7 . .
C12 C11 H11B 108.7 . .
C10 C11 H11B 108.7 . .
H11A C11 H11B 107.6 . .
C13 C12 C11 114.3(2) . .
C13 C12 H12A 108.7 . .
C11 C12 H12A 108.7 . .
C13 C12 H12B 108.7 . .
C11 C12 H12B 108.7 . .
H12A C12 H12B 107.6 . .
C12 C13 C14 114.5(2) . .
C12 C13 H13A 108.6 . .
C14 C13 H13A 108.6 . .
C12 C13 H13B 108.6 . .
C14 C13 H13B 108.6 . .
H13A C13 H13B 107.6 . .
C13 C14 C15 114.5(2) . .
C13 C14 H14A 108.6 . .
C15 C14 H14A 108.6 . .
C13 C14 H14B 108.6 . .
C15 C14 H14B 108.6 . .
H14A C14 H14B 107.6 . .
C14 C15 C16 115.1(2) . .
C14 C15 H15A 108.5 . .
C16 C15 H15A 108.5 . .
C14 C15 H15B 108.5 . .
C16 C15 H15B 108.5 . .
H15A C15 H15B 107.5 . .
C15 C16 C17 114.5(3) . .
C15 C16 H16A 108.6 . .
C17 C16 H16A 108.6 . .
C15 C16 H16B 108.6 . .
C17 C16 H16B 108.6 . .
H16A C16 H16B 107.6 . .
C18 C17 C16 115.8(3) . .
C18 C17 H17A 108.3 . .
C16 C17 H17A 108.3 . .
C18 C17 H17B 108.3 . .
C16 C17 H17B 108.3 . .
H17A C17 H17B 107.4 . .
C17 C18 C19 113.5(3) . .
C17 C18 H18A 108.9 . .
C19 C18 H18A 108.9 . .
C17 C18 H18B 108.9 . .
C19 C18 H18B 108.9 . .
H18A C18 H18B 107.7 . .
C18 C19 H19A 109.5 . .
C18 C19 H19B 109.5 . .
H19A C19 H19B 109.5 . .
C18 C19 H19C 109.5 . .
H19A C19 H19C 109.5 . .
H19B C19 H19C 109.5 . .

loop_
_geom_bond_atom_site_label_1
_geom_bond_atom_site_label_2
_geom_bond_distance
_geom_bond_site_symmetry_2
Fe1 N2 1.911(2) .
Fe1 N2 1.911(2) 2
Fe1 N1 1.909(2) .
Fe1 N1 1.909(2) 2
Fe1 N3 1.922(2) .
Fe1 N3 1.922(2) 2
Cl1 C1 1.701(3) .
Cl2 C2 1.699(3) .
Cl3 C3 1.690(3) .
B1 O3 1.495(3) 2
B1 O1 1.508(4) .
B1 O2 1.514(4) .
B1 C4 1.552(4) .
O1 N1 1.367(3) .
O2 N2 1.361(3) .
O3 N3 1.365(3) .
O3 B1 1.495(3) 2
N1 C1 1.297(3) .
N2 C2 1.303(3) .
N3 C3 1.298(3) .
C1 C1 1.416(5) 2
C2 C3 1.417(4) .
C4 C5 1.535(3) .
C4 H4A 0.9900 .
C4 H4B 0.9900 .
C5 C6 1.515(4) .
C5 H5A 0.9900 .
C5 H5B 0.9900 .
C6 C7 1.520(4) .
C6 H6A 0.9900 .
C6 H6B 0.9900 .
C7 C8 1.510(4) .
C7 H7A 0.9900 .
C7 H7B 0.9900 .
C8 C9 1.525(4) .
C8 H8A 0.9900 .
C8 H8B 0.9900 .
C9 C10 1.511(4) .
C9 H9A 0.9900 .
C9 H9B 0.9900 .
C10 C11 1.525(4) .
C10 H10A 0.9900 .
C10 H10B 0.9900 .
C11 C12 1.512(4) .
C11 H11A 0.9900 .
C11 H11B 0.9900 .
C12 C13 1.522(4) .
C12 H12A 0.9900 .
C12 H12B 0.9900 .
C13 C14 1.502(4) .
C13 H13A 0.9900 .
C13 H13B 0.9900 .
C14 C15 1.524(4) .
C14 H14A 0.9900 .
C14 H14B 0.9900 .
C15 C16 1.518(4) .
C15 H15A 0.9900 .
C15 H15B 0.9900 .
C16 C17 1.507(4) .
C16 H16A 0.9900 .
C16 H16B 0.9900 .
C17 C18 1.511(4) .
C17 H17A 0.9900 .
C17 H17B 0.9900 .
C18 C19 1.526(4) .
C18 H18A 0.9900 .
C18 H18B 0.9900 .
C19 H19A 0.9800 .
C19 H19B 0.9800 .
C19 H19C 0.9800 .

loop_
_geom_torsion_atom_site_label_1
_geom_torsion_atom_site_label_2
_geom_torsion_atom_site_label_3
_geom_torsion_atom_site_label_4
_geom_torsion
_geom_torsion_site_symmetry_1
_geom_torsion_site_symmetry_4
O3 B1 O1 N1 -54.9(3) 2 .
O2 B1 O1 N1 62.4(3) . .
C4 B1 O1 N1 -178.7(2) . .
O3 B1 O2 N2 64.8(3) 2 .
O1 B1 O2 N2 -51.9(3) . .
C4 B1 O2 N2 -172.0(2) . .
B1 O1 N1 C1 158.9(2) . .
B1 O1 N1 Fe1 -8.3(3) . .
N2 Fe1 N1 C1 153.9(2) . .
N2 Fe1 N1 C1 -60.2(3) 2 .
N1 Fe1 N1 C1 2.49(16) 2 .
N3 Fe1 N1 C1 80.1(2) . .
N3 Fe1 N1 C1 -120.2(2) 2 .
N2 Fe1 N1 O1 -38.78(19) . .
N2 Fe1 N1 O1 107.1(2) 2 .
N1 Fe1 N1 O1 169.8(3) 2 .
N3 Fe1 N1 O1 -112.65(19) . .
N3 Fe1 N1 O1 47.10(19) 2 .
B1 O2 N2 C2 158.9(2) . .
B1 O2 N2 Fe1 -11.2(3) . .
N2 Fe1 N2 C2 80.1(2) 2 .
N1 Fe1 N2 C2 -120.4(2) . .
N1 Fe1 N2 C2 -59.2(3) 2 .
N3 Fe1 N2 C2 2.4(2) . .
N3 Fe1 N2 C2 154.2(2) 2 .
N2 Fe1 N2 O2 -109.7(2) 2 .
N1 Fe1 N2 O2 49.8(2) . .
N1 Fe1 N2 O2 110.9(2) 2 .
N3 Fe1 N2 O2 172.5(2) . .
N3 Fe1 N2 O2 -35.6(2) 2 .
B1 O3 N3 C3 159.6(2) 2 .
B1 O3 N3 Fe1 -10.4(3) 2 .
N2 Fe1 N3 C3 1.4(2) . .
N2 Fe1 N3 C3 -121.5(2) 2 .
N1 Fe1 N3 C3 78.7(2) . .
N1 Fe1 N3 C3 153.1(2) 2 .
N3 Fe1 N3 C3 -60.88(19) 2 .
N2 Fe1 N3 O3 171.3(2) . .
N2 Fe1 N3 O3 48.5(2) 2 .
N1 Fe1 N3 O3 -111.4(2) . .
N1 Fe1 N3 O3 -37.0(2) 2 .
N3 Fe1 N3 O3 109.1(2) 2 .
O1 N1 C1 C1 -174.7(2) . 2
Fe1 N1 C1 C1 -6.5(4) . 2
O1 N1 C1 Cl1 1.9(4) . .
Fe1 N1 C1 Cl1 170.15(13) . .
O2 N2 C2 C3 -176.1(2) . .
Fe1 N2 C2 C3 -5.3(3) . .
O2 N2 C2 Cl2 2.4(4) . .
Fe1 N2 C2 Cl2 173.23(14) . .
O3 N3 C3 C2 -175.3(2) . .
Fe1 N3 C3 C2 -4.5(3) . .
O3 N3 C3 Cl3 1.7(3) . .
Fe1 N3 C3 Cl3 172.48(14) . .
N2 C2 C3 N3 6.2(3) . .
Cl2 C2 C3 N3 -172.3(2) . .
N2 C2 C3 Cl3 -170.7(2) . .
Cl2 C2 C3 Cl3 10.7(4) . .
O3 B1 C4 C5 179.7(2) 2 .
O1 B1 C4 C5 -59.5(3) . .
O2 B1 C4 C5 59.1(3) . .
B1 C4 C5 C6 -172.0(3) . .
C4 C5 C6 C7 173.7(3) . .
C5 C6 C7 C8 -178.4(3) . .
C6 C7 C8 C9 177.4(3) . .
C7 C8 C9 C10 179.5(3) . .
C8 C9 C10 C11 179.1(3) . .
C9 C10 C11 C12 178.8(3) . .
C10 C11 C12 C13 -179.8(3) . .
C11 C12 C13 C14 179.0(3) . .
C12 C13 C14 C15 180.0(3) . .
C13 C14 C15 C16 178.7(3) . .
C14 C15 C16 C17 179.2(3) . .
C15 C16 C17 C18 179.1(3) . .
C16 C17 C18 C19 178.8(3) . .
